data_7022179
loop_
_publ_author_name
'Gong, Yun'
'Li, Jian'
'Jiang, Peng-Gang'
'Li, Qing-Fang'
'Lin, Jian-Hua'

_publ_section_title
;
 Novel metal(II) coordination polymers based on
 N,N'-bis-(4-pyridyl)phthalamide as supercapacitor electrode materials in
 an aqueous electrolyte.
;
_journal_issue 5
_journal_name_full 'Dalton transactions (Cambridge, England : 2003)'
_journal_page_first 1603
_journal_page_last 1611
_journal_paper_doi 10.1039/c2dt31965a
_journal_volume 42
_journal_year 2013
_chemical_formula_sum 'C138 H90 N12 O30 Zn6'
_chemical_formula_weight 2788.44
_chemical_name_systematic
;
?
;
_space_group_IT_number 2
_symmetry_cell_setting triclinic
_symmetry_space_group_name_Hall '-P 1'
_symmetry_space_group_name_H-M 'P -1'
_atom_sites_solution_hydrogens geom
_atom_sites_solution_primary direct
_atom_sites_solution_secondary difmap
_audit_creation_method SHELXL-97
_cell_angle_alpha 66.5806(10)
_cell_angle_beta 81.0540(10)
_cell_angle_gamma 88.0370(12)
_cell_formula_units_Z 2
_cell_length_a 22.6778(8)
_cell_length_b 24.1597(15)
_cell_length_c 25.3477(16)
_cell_measurement_reflns_used 8122
_cell_measurement_temperature 293(2)
_cell_measurement_theta_max 70.8958
_cell_measurement_theta_min 2.8455
_cell_volume 12582.8(12)
_computing_cell_refinement 'Bruker SMART'
_computing_data_collection 'Bruker SMART'
_computing_data_reduction 'Bruker SAINT'
_computing_molecular_graphics 'SHELXTL (Sheldrick, 2008)'
_computing_publication_material 'publCIF (Westrip, 2010)'
_computing_structure_refinement 'SHELXTL (Sheldrick, 2008)'
_computing_structure_solution 'SHELXTL (Sheldrick, 2008)'
_diffrn_ambient_temperature 293(2)
_diffrn_measured_fraction_theta_full 0.994
_diffrn_measured_fraction_theta_max 0.994
_diffrn_measurement_device_type 'Bruker SMART APEX CCD'
_diffrn_measurement_method 'phi and omega scans'
_diffrn_radiation_monochromator graphite
_diffrn_radiation_source 'fine-focus sealed tube'
_diffrn_radiation_type CuK\a
_diffrn_radiation_wavelength 1.54184
_diffrn_reflns_av_R_equivalents 0.0000
_diffrn_reflns_av_sigmaI/netI 0.0836
_diffrn_reflns_limit_h_max 18
_diffrn_reflns_limit_h_min -18
_diffrn_reflns_limit_k_max 20
_diffrn_reflns_limit_k_min -18
_diffrn_reflns_limit_l_max 21
_diffrn_reflns_limit_l_min 0
_diffrn_reflns_number 15188
_diffrn_reflns_theta_full 40.00
_diffrn_reflns_theta_max 40.00
_diffrn_reflns_theta_min 2.85
_exptl_absorpt_coefficient_mu 0.976
_exptl_absorpt_correction_T_max 0.800
_exptl_absorpt_correction_T_min 0.782
_exptl_absorpt_correction_type multi-scan
_exptl_absorpt_process_details 'SADABS (Sheldrick, 1996)'
_exptl_crystal_colour colorless
_exptl_crystal_density_diffrn 0.736
_exptl_crystal_density_method 'not measured'
_exptl_crystal_description block
_exptl_crystal_F_000 2844
_exptl_crystal_size_max 0.30
_exptl_crystal_size_mid 0.28
_exptl_crystal_size_min 0.24
_platon_squeeze_details
;
452 electrons were removed from the unit cell,
corresponding to 18 DMF molecules in the unit
cell. The number of molecules in the unit cell
is 2, indicating the formula unit of complex 1
contains 9 DMF molecules.
;
_refine_diff_density_max 0.937
_refine_diff_density_min -0.616
_refine_diff_density_rms 0.072
_refine_ls_extinction_coef 0.000030(11)
_refine_ls_extinction_expression Fc^*^=kFc[1+0.001xFc^2^\l^3^/sin(2\q)]^-1/4^
_refine_ls_extinction_method SHELXL
_refine_ls_goodness_of_fit_ref 1.060
_refine_ls_hydrogen_treatment constr
_refine_ls_matrix_type fullcycle
_refine_ls_number_parameters 1749
_refine_ls_number_reflns 15188
_refine_ls_number_restraints 0
_refine_ls_restrained_S_all 1.060
_refine_ls_R_factor_all 0.1054
_refine_ls_R_factor_gt 0.0874
_refine_ls_shift/su_max 0.001
_refine_ls_shift/su_mean 0.000
_refine_ls_structure_factor_coef Fsqd
_refine_ls_weighting_details 'calc w=1/[\s^2^(Fo^2^)+(0.1302P)^2^+0.0000P] where P=(Fo^2^+2Fc^2^)/3'
_refine_ls_weighting_scheme calc
_refine_ls_wR_factor_gt 0.2299
_refine_ls_wR_factor_ref 0.2497
_reflns_number_gt 9136
_reflns_number_total 15188
_reflns_threshold_expression >2sigma(I)
_cod_data_source_file c2dt31965a.txt
_cod_data_source_block wang_20111216b
_cod_depositor_comments
;
The following automatic conversions were performed:

'_symmetry_cell_setting' value 'Triclinic' changed to 'triclinic'
according to /home/saulius/struct/CIF-dictionaries/cif_core.dic
dictionary named 'cif_core.dic' version 2.4.2 from 2011-04-26.

Automatic conversion script
Id: cif_fix_values 1891 2012-01-12 08:04:46Z andrius 
;
_cod_original_sg_symbol_H-M P-1
_cod_database_code 7022179

loop_
_symmetry_equiv_pos_as_xyz
'x, y, z'
'-x, -y, -z'

loop_
_atom_site_label
_atom_site_type_symbol
_atom_site_fract_x
_atom_site_fract_y
_atom_site_fract_z
_atom_site_U_iso_or_equiv
_atom_site_adp_type
_atom_site_occupancy
_atom_site_symmetry_multiplicity
_atom_site_calc_flag
_atom_site_refinement_flags
_atom_site_disorder_assembly
_atom_site_disorder_group
Zn3 Zn 0.22584(5) -0.16353(5) 0.49362(5) 0.0893(5) Uani 1 1 d . . .
Zn4 Zn 0.38063(5) -0.13799(6) 0.45902(5) 0.0991(5) Uani 1 1 d . . .
Zn6 Zn 0.28555(6) 0.50152(6) 0.10257(6) 0.1065(6) Uani 1 1 d . . .
Zn5 Zn 0.43870(5) 0.52892(6) 0.08272(5) 0.0993(5) Uani 1 1 d . . .
Zn1 Zn 0.11957(5) 0.84891(5) 0.28937(5) 0.0898(5) Uani 1 1 d . . .
Zn2 Zn -0.02642(6) 0.81259(6) 0.32409(5) 0.0997(5) Uani 1 1 d . . .
N6 N -0.0425(3) -0.2267(3) 0.5216(3) 0.102(3) Uani 1 1 d . . .
H6A H -0.0521 -0.2304 0.4917 0.122 Uiso 1 1 calc R . .
N5 N 0.1399(3) -0.1881(3) 0.5065(3) 0.091(2) Uani 1 1 d . . .
N7A N -0.3577(4) -0.1994(5) 0.5044(4) 0.148(4) Uani 1 1 d . . .
H7A H -0.3346 -0.1682 0.4848 0.177 Uiso 1 1 calc R . .
N8 N -0.5318(3) -0.1602(4) 0.4706(4) 0.143(4) Uani 1 1 d . . .
N10 N 0.0292(5) 0.5802(6) 0.0598(5) 0.215(6) Uani 1 1 d . . .
H10A H 0.0127 0.5942 0.0847 0.258 Uiso 1 1 calc R . .
N9 N 0.2021(4) 0.5315(5) 0.0840(5) 0.146(4) Uani 1 1 d . . .
N11 N -0.2935(4) 0.5929(5) 0.0298(4) 0.160(4) Uani 1 1 d . . .
H11 H -0.2778 0.6002 -0.0056 0.192 Uiso 1 1 calc R . .
N12 N -0.4763(4) 0.5548(4) 0.0656(4) 0.118(3) Uani 1 1 d . . .
N2 N 0.3907(4) 0.8912(5) 0.2695(4) 0.153(4) Uani 1 1 d . . .
H2A H 0.3989 0.9090 0.2910 0.184 Uiso 1 1 calc R . .
N1 N 0.2078(3) 0.8650(3) 0.2784(3) 0.094(3) Uani 1 1 d . . .
N3 N 0.7160(5) 0.8571(6) 0.2795(5) 0.199(6) Uani 1 1 d . A .
H3A H 0.7061 0.8333 0.2642 0.239 Uiso 1 1 calc R . .
N4 N 0.8874(4) 0.8350(5) 0.3104(5) 0.144(4) Uani 1 1 d . . .
O11 O -0.0789(3) -0.2399(4) 0.6155(3) 0.159(3) Uani 1 1 d . . .
O12 O -0.3615(3) -0.2933(5) 0.5654(4) 0.198(4) Uani 1 1 d . . .
O29 O 0.0192(5) 0.5716(7) -0.0248(5) 0.274(7) Uani 1 1 d . . .
O30 O -0.2776(5) 0.5858(7) 0.1185(5) 0.271(7) Uani 1 1 d . . .
O1 O 0.4324(4) 0.8511(6) 0.2008(5) 0.226(5) Uani 1 1 d . . .
O2 O 0.6855(8) 0.9296(9) 0.3101(8) 0.376(11) Uani 1 1 d . . .
O17 O 0.2459(3) -0.0865(3) 0.4278(3) 0.110(2) Uani 1 1 d . . .
O18 O 0.2007(3) -0.0587(3) 0.4952(3) 0.119(3) Uani 1 1 d . . .
O19 O 0.2795(3) 0.4209(3) 0.1606(3) 0.132(3) Uani 1 1 d . . .
O20 O 0.2564(3) 0.3950(3) 0.0905(3) 0.140(3) Uani 1 1 d . . .
O21 O 0.3779(3) -0.0496(3) 0.4415(3) 0.118(2) Uani 1 1 d . . .
O22 O 0.4042(3) -0.0631(3) 0.3594(3) 0.124(3) Uani 1 1 d . . .
O24 O 0.4241(3) 0.4427(3) 0.1115(3) 0.123(3) Uani 1 1 d . . .
O23 O 0.4498(3) 0.4545(3) 0.1878(3) 0.151(3) Uani 1 1 d . . .
O28 O 0.2587(3) 0.7821(3) 0.4558(3) 0.102(2) Uani 1 1 d . . .
O27 O 0.3561(3) 0.8066(3) 0.4278(3) 0.108(2) Uani 1 1 d . . .
O26 O 0.3039(3) 0.5501(3) 0.1453(3) 0.132(3) Uani 1 1 d . . .
O25 O 0.3980(3) 0.5782(3) 0.1191(3) 0.129(3) Uani 1 1 d . . .
O13 O 0.2487(3) -0.1965(3) 0.5696(2) 0.109(2) Uani 1 1 d . . .
O14 O 0.3486(3) -0.1763(3) 0.5428(3) 0.120(2) Uani 1 1 d . . .
O15 O 0.3251(3) -0.4701(3) 1.0231(3) 0.120(2) Uani 1 1 d . . .
O16 O 0.4210(3) -0.4403(3) 1.0043(3) 0.114(2) Uani 1 1 d . . .
O8 O -0.0917(3) 0.2295(3) 0.6517(3) 0.112(2) Uani 1 1 d . . .
O7 O -0.1362(3) 0.2509(3) 0.7235(3) 0.121(3) Uani 1 1 d . . .
O5 O -0.0578(3) 0.7486(3) 0.4242(3) 0.113(2) Uani 1 1 d . . .
O6 O -0.0346(3) 0.7214(3) 0.3509(3) 0.112(2) Uani 1 1 d . . .
O3 O 0.0897(3) 0.8972(3) 0.3344(2) 0.097(2) Uani 1 1 d . . .
O4 O -0.0055(2) 0.8747(3) 0.3495(2) 0.099(2) Uani 1 1 d . . .
O10 O 0.0954(3) 0.8889(3) 0.2138(2) 0.112(2) Uani 1 1 d . . .
O9 O 0.0062(3) 0.8422(3) 0.2398(3) 0.118(2) Uani 1 1 d . . .
C52 C -0.0885(4) -0.2343(5) 0.5685(5) 0.126(4) Uani 1 1 d . . .
C59 C -0.3319(5) -0.2432(6) 0.5333(6) 0.149(5) Uani 1 1 d . . .
C53 C -0.1482(4) -0.2402(5) 0.5543(5) 0.110(4) Uani 1 1 d . . .
C58 C -0.1692(4) -0.2023(5) 0.5058(5) 0.140(5) Uani 1 1 d . . .
H58 H -0.1429 -0.1739 0.4765 0.168 Uiso 1 1 calc R . .
C57 C -0.2292(5) -0.2039(5) 0.4979(5) 0.147(5) Uani 1 1 d . . .
H57 H -0.2415 -0.1788 0.4631 0.176 Uiso 1 1 calc R . .
C56 C -0.2707(4) -0.2447(5) 0.5442(5) 0.129(4) Uani 1 1 d . . .
C55 C -0.2480(4) -0.2876(5) 0.5942(5) 0.130(4) Uani 1 1 d . . .
H55 H -0.2732 -0.3179 0.6227 0.156 Uiso 1 1 calc R . .
C54 C -0.1908(4) -0.2839(5) 0.6000(5) 0.127(4) Uani 1 1 d . . .
H54 H -0.1777 -0.3099 0.6341 0.152 Uiso 1 1 calc R . .
C51 C 0.1171(4) -0.2047(4) 0.4708(4) 0.084(3) Uani 1 1 d . . .
H51 H 0.1433 -0.2082 0.4403 0.101 Uiso 1 1 calc R . .
C50 C 0.0587(4) -0.2172(4) 0.4743(4) 0.091(3) Uani 1 1 d . . .
H50 H 0.0459 -0.2281 0.4465 0.109 Uiso 1 1 calc R . .
C49 C 0.0179(4) -0.2136(4) 0.5201(4) 0.100(3) Uani 1 1 d . . .
C48 C 0.0386(4) -0.1949(5) 0.5595(4) 0.113(4) Uani 1 1 d . . .
H48 H 0.0133 -0.1909 0.5903 0.135 Uiso 1 1 calc R . .
C47 C 0.1000(4) -0.1826(5) 0.5497(4) 0.112(4) Uani 1 1 d . . .
H47 H 0.1148 -0.1696 0.5751 0.135 Uiso 1 1 calc R . .
C63 C -0.4895(6) -0.1180(6) 0.4478(6) 0.193(7) Uani 1 1 d . . .
H63 H -0.4982 -0.0794 0.4229 0.232 Uiso 1 1 calc R . .
C64 C -0.4302(5) -0.1306(6) 0.4608(6) 0.187(6) Uani 1 1 d . . .
H64 H -0.4007 -0.1001 0.4458 0.224 Uiso 1 1 calc R . .
C60 C -0.4169(5) -0.1895(6) 0.4964(5) 0.140(5) Uani 1 1 d . . .
C61 C -0.4580(5) -0.2324(6) 0.5129(5) 0.162(5) Uani 1 1 d . . .
H61 H -0.4488 -0.2726 0.5323 0.194 Uiso 1 1 calc R . .
C62 C -0.5175(5) -0.2164(6) 0.5004(5) 0.153(5) Uani 1 1 d . . .
H62 H -0.5470 -0.2467 0.5138 0.184 Uiso 1 1 calc R . .
C126 C -0.0001(7) 0.5782(9) 0.0231(9) 0.233(10) Uani 1 1 d . . .
C133 C -0.2573(6) 0.5927(7) 0.0655(7) 0.184(7) Uani 1 1 d . . .
C127 C -0.0668(7) 0.5860(10) 0.0280(8) 0.232(9) Uani 1 1 d . . .
C128 C -0.0993(7) 0.6077(9) -0.0179(8) 0.257(10) Uani 1 1 d . . .
H128 H -0.0797 0.6210 -0.0561 0.309 Uiso 1 1 calc R . .
C129 C -0.1612(7) 0.6094(9) -0.0069(8) 0.255(10) Uani 1 1 d . . .
H129 H -0.1829 0.6239 -0.0377 0.306 Uiso 1 1 calc R . .
C130 C -0.1906(7) 0.5895(10) 0.0500(8) 0.236(10) Uani 1 1 d . . .
C131 C -0.1581(9) 0.5678(11) 0.0960(9) 0.302(12) Uani 1 1 d . . .
H131 H -0.1778 0.5544 0.1341 0.363 Uiso 1 1 calc R . .
C132 C -0.0962(8) 0.5660(10) 0.0850(9) 0.280(12) Uani 1 1 d . . .
H132 H -0.0745 0.5515 0.1158 0.336 Uiso 1 1 calc R . .
C125 C 0.1683(6) 0.5493(7) 0.1179(6) 0.194(7) Uani 1 1 d . . .
H125 H 0.1836 0.5542 0.1478 0.232 Uiso 1 1 calc R . .
C124 C 0.1046(6) 0.5629(7) 0.1117(7) 0.209(7) Uani 1 1 d . . .
H124 H 0.0781 0.5721 0.1387 0.251 Uiso 1 1 calc R . .
C123 C 0.0884(6) 0.5605(8) 0.0623(7) 0.186(7) Uani 1 1 d . . .
C122 C 0.1228(6) 0.5403(7) 0.0311(6) 0.196(7) Uani 1 1 d . . .
H122 H 0.1103 0.5353 0.0001 0.235 Uiso 1 1 calc R . .
C121 C 0.1816(6) 0.5250(7) 0.0441(6) 0.180(6) Uani 1 1 d . . .
H121 H 0.2063 0.5091 0.0211 0.216 Uiso 1 1 calc R . .
C137 C -0.4460(5) 0.5598(5) 0.1062(5) 0.136(4) Uani 1 1 d . . .
H137 H -0.4686 0.5564 0.1413 0.163 Uiso 1 1 calc R . .
C138 C -0.3854(5) 0.5692(5) 0.1005(5) 0.132(4) Uani 1 1 d . . .
H138 H -0.3660 0.5672 0.1309 0.158 Uiso 1 1 calc R . .
C134 C -0.3562(5) 0.5820(6) 0.0443(6) 0.139(4) Uani 1 1 d . . .
C135 C -0.3855(5) 0.5843(5) -0.0002(5) 0.130(4) Uani 1 1 d . . .
H135 H -0.3653 0.5938 -0.0377 0.156 Uiso 1 1 calc R . .
C136 C -0.4463(4) 0.5719(5) 0.0136(5) 0.114(4) Uani 1 1 d . . .
H136 H -0.4671 0.5762 -0.0166 0.137 Uiso 1 1 calc R . .
C6 C 0.4379(6) 0.8754(7) 0.2371(7) 0.181(6) Uani 1 1 d . A .
C13 C 0.6733(8) 0.8891(9) 0.2924(8) 0.218(9) Uani 1 1 d . A .
C7 C 0.4992(7) 0.8789(9) 0.2517(8) 0.194(7) Uani 1 1 d . . .
C12A C 0.5085(9) 0.9014(10) 0.2924(10) 0.197(12) Uani 0.756(11) 1 d P A 1
H12A H 0.4769 0.9175 0.3093 0.237 Uiso 0.756(11) 1 calc PR A 1
C11A C 0.5648(9) 0.8999(11) 0.3080(11) 0.211(13) Uani 0.756(11) 1 d P A 1
H11A H 0.5710 0.9150 0.3353 0.253 Uiso 0.756(11) 1 calc PR A 1
C10 C 0.6119(7) 0.8759(9) 0.2827(9) 0.202(8) Uani 1 1 d . . .
C9A C 0.6027(9) 0.8533(12) 0.2420(10) 0.228(12) Uani 0.756(11) 1 d P A 1
H9A H 0.6343 0.8372 0.2251 0.273 Uiso 0.756(11) 1 calc PR A 1
C8A C 0.5464(9) 0.8548(11) 0.2264(9) 0.215(11) Uani 0.756(11) 1 d P A 1
H8A H 0.5402 0.8397 0.1992 0.258 Uiso 0.756(11) 1 calc PR A 1
C8B C 0.542(3) 0.925(3) 0.217(3) 0.20(3) Uani 0.244(11) 1 d P A 2
H8B H 0.5331 0.9550 0.1830 0.243 Uiso 0.244(11) 1 calc PR A 2
C9B C 0.598(3) 0.924(4) 0.234(3) 0.21(3) Uani 0.244(11) 1 d P A 2
H9B H 0.6257 0.9555 0.2125 0.249 Uiso 0.244(11) 1 calc PR A 2
C11B C 0.563(3) 0.852(3) 0.326(3) 0.21(4) Uani 0.244(11) 1 d P A 2
H11B H 0.5673 0.8350 0.3647 0.247 Uiso 0.244(11) 1 calc PR A 2
C12B C 0.506(3) 0.855(3) 0.310(3) 0.19(4) Uani 0.244(11) 1 d P A 2
H12B H 0.4730 0.8409 0.3388 0.232 Uiso 0.244(11) 1 calc PR A 2
C5 C 0.2319(4) 0.8856(4) 0.3121(4) 0.099(3) Uani 1 1 d . . .
H5 H 0.2055 0.8941 0.3397 0.119 Uiso 1 1 calc R . .
C4 C 0.2894(4) 0.8954(4) 0.3106(4) 0.106(4) Uani 1 1 d . . .
H4 H 0.3026 0.9114 0.3347 0.128 Uiso 1 1 calc R . .
C3 C 0.3300(5) 0.8800(5) 0.2697(5) 0.133(4) Uani 1 1 d . . .
C2 C 0.3074(5) 0.8592(5) 0.2333(5) 0.128(4) Uani 1 1 d . . .
H2 H 0.3329 0.8506 0.2052 0.154 Uiso 1 1 calc R . .
C1 C 0.2470(4) 0.8514(5) 0.2390(4) 0.117(4) Uani 1 1 d . . .
H1 H 0.2321 0.8362 0.2151 0.141 Uiso 1 1 calc R . .
C17A C 0.8518(8) 0.8643(9) 0.3353(9) 0.172(9) Uani 0.756(11) 1 d P A 1
H17A H 0.8662 0.8815 0.3580 0.206 Uiso 0.756(11) 1 calc PR A 1
C18A C 0.7921(8) 0.8695(9) 0.3274(9) 0.169(9) Uani 0.756(11) 1 d P A 1
H18A H 0.7650 0.8826 0.3511 0.203 Uiso 0.756(11) 1 calc PR A 1
C14 C 0.7731(6) 0.8562(8) 0.2868(7) 0.176(7) Uani 1 1 d . . .
C15A C 0.8126(8) 0.8317(9) 0.2529(9) 0.182(9) Uani 0.756(11) 1 d P A 1
H15A H 0.8012 0.8244 0.2225 0.219 Uiso 0.756(11) 1 calc PR A 1
C16A C 0.8696(7) 0.8193(9) 0.2681(9) 0.171(9) Uani 0.756(11) 1 d P A 1
H16A H 0.8962 0.8001 0.2495 0.205 Uiso 0.756(11) 1 calc PR A 1
C16B C 0.847(2) 0.787(3) 0.328(3) 0.18(3) Uani 0.244(11) 1 d P A 2
H16B H 0.8587 0.7479 0.3473 0.216 Uiso 0.244(11) 1 calc PR A 2
C15B C 0.789(2) 0.798(3) 0.316(3) 0.19(3) Uani 0.244(11) 1 d P A 2
H15B H 0.7618 0.7659 0.3274 0.229 Uiso 0.244(11) 1 calc PR A 2
C18B C 0.813(2) 0.904(3) 0.269(3) 0.19(3) Uani 0.244(11) 1 d P A 2
H18B H 0.8009 0.9436 0.2498 0.223 Uiso 0.244(11) 1 calc PR A 2
C17B C 0.870(2) 0.893(3) 0.281(3) 0.18(3) Uani 0.244(11) 1 d P A 2
H17B H 0.8975 0.9251 0.2700 0.213 Uiso 0.244(11) 1 calc PR A 2
C79 C 0.2235(4) -0.0432(5) 0.4434(5) 0.105(4) Uani 1 1 d . . .
C80 C 0.2298(4) 0.0169(4) 0.4013(5) 0.096(3) Uani 1 1 d . . .
C81 C 0.2134(4) 0.0638(5) 0.4171(5) 0.112(4) Uani 1 1 d . . .
H81 H 0.1986 0.0561 0.4558 0.135 Uiso 1 1 calc R . .
C82 C 0.2186(4) 0.1220(5) 0.3764(5) 0.112(4) Uani 1 1 d . . .
H82 H 0.2084 0.1530 0.3889 0.134 Uiso 1 1 calc R . .
C83 C 0.2384(4) 0.1375(5) 0.3171(5) 0.108(4) Uani 1 1 d . . .
C84 C 0.2539(4) 0.0902(5) 0.3004(5) 0.118(4) Uani 1 1 d . . .
H84 H 0.2680 0.0973 0.2617 0.142 Uiso 1 1 calc R . .
C85 C 0.2480(4) 0.0320(5) 0.3428(5) 0.110(4) Uani 1 1 d . . .
H85 H 0.2571 0.0006 0.3307 0.132 Uiso 1 1 calc R . .
C92 C 0.2653(5) 0.3803(5) 0.1412(5) 0.122(4) Uani 1 1 d . . .
C89 C 0.2577(4) 0.3171(5) 0.1892(5) 0.106(4) Uani 1 1 d . . .
C88 C 0.2694(4) 0.3042(5) 0.2421(5) 0.119(4) Uani 1 1 d . . .
H88 H 0.2827 0.3349 0.2512 0.142 Uiso 1 1 calc R . .
C87 C 0.2625(4) 0.2449(5) 0.2851(5) 0.120(4) Uani 1 1 d . . .
H87 H 0.2703 0.2373 0.3223 0.144 Uiso 1 1 calc R . .
C86 C 0.2445(5) 0.1990(5) 0.2730(5) 0.118(4) Uani 1 1 d . . .
C91 C 0.2339(5) 0.2145(5) 0.2166(5) 0.124(4) Uani 1 1 d . . .
H91 H 0.2214 0.1843 0.2064 0.149 Uiso 1 1 calc R . .
C90 C 0.2412(5) 0.2740(5) 0.1740(5) 0.130(4) Uani 1 1 d . . .
H90 H 0.2346 0.2829 0.1362 0.156 Uiso 1 1 calc R . .
C93 C 0.3924(4) -0.0278(5) 0.3853(5) 0.101(4) Uani 1 1 d . . .
C94 C 0.4002(4) 0.0375(5) 0.3533(5) 0.108(4) Uani 1 1 d . . .
C95 C 0.3830(4) 0.0753(5) 0.3828(5) 0.119(4) Uani 1 1 d . . .
H95 H 0.3667 0.0592 0.4220 0.142 Uiso 1 1 calc R . .
C96 C 0.3912(4) 0.1395(5) 0.3510(5) 0.117(4) Uani 1 1 d . . .
H96 H 0.3820 0.1651 0.3703 0.140 Uiso 1 1 calc R . .
C97 C 0.4117(4) 0.1623(5) 0.2945(5) 0.107(4) Uani 1 1 d . . .
C98 C 0.4282(5) 0.1213(5) 0.2665(5) 0.121(4) Uani 1 1 d . . .
H98 H 0.4441 0.1370 0.2272 0.145 Uiso 1 1 calc R . .
C99 C 0.4215(4) 0.0625(5) 0.2947(5) 0.116(4) Uani 1 1 d . . .
H99 H 0.4313 0.0376 0.2747 0.139 Uiso 1 1 calc R . .
C106 C 0.4353(5) 0.4199(5) 0.1630(5) 0.125(4) Uani 1 1 d . . .
C103 C 0.4294(4) 0.3545(5) 0.1989(5) 0.111(4) Uani 1 1 d . . .
C102 C 0.4363(4) 0.3288(5) 0.2557(5) 0.119(4) Uani 1 1 d . . .
H102 H 0.4461 0.3531 0.2740 0.143 Uiso 1 1 calc R . .
C101 C 0.4292(4) 0.2679(5) 0.2866(5) 0.122(4) Uani 1 1 d . . .
H101 H 0.4319 0.2521 0.3261 0.147 Uiso 1 1 calc R . .
C100 C 0.4180(4) 0.2280(5) 0.2608(5) 0.116(4) Uani 1 1 d . . .
C105 C 0.4127(4) 0.2552(5) 0.2010(5) 0.124(4) Uani 1 1 d . . .
H105 H 0.4058 0.2309 0.1818 0.149 Uiso 1 1 calc R . .
C104 C 0.4175(4) 0.3169(5) 0.1708(5) 0.119(4) Uani 1 1 d . . .
H104 H 0.4130 0.3338 0.1317 0.143 Uiso 1 1 calc R . .
C120 C 0.3096(4) 0.7774(4) 0.4289(4) 0.100(3) Uani 1 1 d . . .
C117 C 0.3144(4) 0.7424(4) 0.3933(4) 0.094(3) Uani 1 1 d . . .
C118 C 0.2653(4) 0.7202(4) 0.3825(4) 0.106(3) Uani 1 1 d . . .
H118 H 0.2276 0.7243 0.4009 0.127 Uiso 1 1 calc R . .
C119 C 0.2708(4) 0.6919(4) 0.3449(4) 0.109(4) Uani 1 1 d . . .
H119 H 0.2363 0.6769 0.3391 0.131 Uiso 1 1 calc R . .
C114 C 0.3243(4) 0.6844(4) 0.3151(4) 0.101(3) Uani 1 1 d . . .
C115 C 0.3741(4) 0.7099(5) 0.3246(5) 0.118(4) Uani 1 1 d . . .
H115 H 0.4116 0.7091 0.3041 0.142 Uiso 1 1 calc R . .
C116 C 0.3674(4) 0.7368(5) 0.3652(5) 0.117(4) Uani 1 1 d . . .
H116 H 0.4014 0.7512 0.3727 0.141 Uiso 1 1 calc R . .
C107 C 0.3491(5) 0.5788(5) 0.1475(5) 0.125(4) Uani 1 1 d . . .
C108 C 0.3399(5) 0.6034(5) 0.1911(5) 0.118(4) Uani 1 1 d . . .
C109 C 0.3858(5) 0.6231(5) 0.2051(5) 0.149(5) Uani 1 1 d . . .
H109 H 0.4238 0.6183 0.1877 0.179 Uiso 1 1 calc R . .
C110 C 0.3816(5) 0.6509(6) 0.2443(5) 0.152(5) Uani 1 1 d . . .
H110 H 0.4165 0.6651 0.2502 0.183 Uiso 1 1 calc R . .
C111 C 0.3300(5) 0.6580(5) 0.2736(5) 0.118(4) Uani 1 1 d . . .
C112 C 0.2837(5) 0.6342(5) 0.2598(5) 0.146(5) Uani 1 1 d . . .
H112 H 0.2459 0.6361 0.2794 0.175 Uiso 1 1 calc R . .
C113 C 0.2859(5) 0.6085(5) 0.2214(5) 0.140(5) Uani 1 1 d . . .
H113 H 0.2510 0.5942 0.2154 0.168 Uiso 1 1 calc R . .
C65 C 0.3012(5) -0.1985(5) 0.5784(4) 0.106(4) Uani 1 1 d . . .
C66 C 0.3137(4) -0.2370(5) 0.6375(4) 0.115(4) Uani 1 1 d . . .
C67 C 0.2687(5) -0.2570(5) 0.6841(4) 0.136(4) Uani 1 1 d . . .
H67 H 0.2297 -0.2457 0.6788 0.164 Uiso 1 1 calc R . .
C68 C 0.2806(5) -0.2939(5) 0.7391(4) 0.143(5) Uani 1 1 d . . .
H68 H 0.2488 -0.3062 0.7696 0.172 Uiso 1 1 calc R . .
C69 C 0.3371(5) -0.3133(5) 0.7512(4) 0.129(4) Uani 1 1 d . . .
C70 C 0.3831(5) -0.2899(6) 0.7071(5) 0.156(5) Uani 1 1 d . . .
H70 H 0.4222 -0.2980 0.7142 0.187 Uiso 1 1 calc R . .
C71 C 0.3716(5) -0.2524(5) 0.6491(4) 0.142(5) Uani 1 1 d . . .
H71 H 0.4035 -0.2382 0.6188 0.170 Uiso 1 1 calc R . .
C78 C 0.3727(5) -0.4451(5) 0.9888(4) 0.103(4) Uani 1 1 d . . .
C75 C 0.3640(5) -0.4127(5) 0.9261(4) 0.116(4) Uani 1 1 d . . .
C74 C 0.3115(5) -0.4171(5) 0.9082(5) 0.140(5) Uani 1 1 d . . .
H74 H 0.2801 -0.4402 0.9355 0.168 Uiso 1 1 calc R . .
C73 C 0.3033(5) -0.3884(5) 0.8508(5) 0.149(5) Uani 1 1 d . . .
H73 H 0.2685 -0.3952 0.8388 0.179 Uiso 1 1 calc R . .
C72 C 0.3482(5) -0.3492(5) 0.8113(4) 0.131(4) Uani 1 1 d . . .
C77 C 0.4024(5) -0.3457(5) 0.8294(4) 0.143(5) Uani 1 1 d . . .
H77 H 0.4336 -0.3206 0.8036 0.172 Uiso 1 1 calc R . .
C76 C 0.4092(5) -0.3813(5) 0.8880(4) 0.130(4) Uani 1 1 d . . .
H76 H 0.4463 -0.3824 0.8996 0.156 Uiso 1 1 calc R . .
C39 C -0.1124(4) 0.2687(5) 0.6720(5) 0.103(4) Uani 1 1 d . . .
C36 C -0.1068(4) 0.3329(4) 0.6331(4) 0.090(3) Uani 1 1 d . . .
C35 C -0.0959(4) 0.3500(4) 0.5742(4) 0.107(4) Uani 1 1 d . . .
H35 H -0.0926 0.3199 0.5598 0.129 Uiso 1 1 calc R . .
C34 C -0.0896(4) 0.4099(4) 0.5343(4) 0.112(4) Uani 1 1 d . . .
H34 H -0.0813 0.4198 0.4944 0.134 Uiso 1 1 calc R . .
C33 C -0.0965(4) 0.4569(5) 0.5578(4) 0.104(3) Uani 1 1 d . . .
C38 C -0.1097(4) 0.4390(4) 0.6162(4) 0.110(4) Uani 1 1 d . . .
H38 H -0.1154 0.4680 0.6319 0.132 Uiso 1 1 calc R . .
C37 C -0.1149(4) 0.3771(4) 0.6540(4) 0.104(3) Uani 1 1 d . . .
H37 H -0.1240 0.3663 0.6939 0.124 Uiso 1 1 calc R . .
C26 C -0.0515(4) 0.7060(5) 0.4049(5) 0.099(3) Uani 1 1 d . . .
C27 C -0.0650(4) 0.6420(4) 0.4448(5) 0.099(3) Uani 1 1 d . . .
C32 C -0.0891(5) 0.6261(5) 0.5013(5) 0.122(4) Uani 1 1 d . . .
H32 H -0.1006 0.6557 0.5153 0.147 Uiso 1 1 calc R . .
C31 C -0.0966(5) 0.5654(5) 0.5382(5) 0.132(4) Uani 1 1 d . . .
H31 H -0.1081 0.5555 0.5778 0.159 Uiso 1 1 calc R . .
C30 C -0.0880(4) 0.5196(5) 0.5194(5) 0.105(4) Uani 1 1 d . . .
C29 C -0.0675(4) 0.5396(5) 0.4612(5) 0.118(4) Uani 1 1 d . . .
H29 H -0.0611 0.5108 0.4452 0.141 Uiso 1 1 calc R . .
C28 C -0.0552(4) 0.6014(5) 0.4228(4) 0.116(4) Uani 1 1 d . . .
H28 H -0.0406 0.6123 0.3835 0.140 Uiso 1 1 calc R . .
C19 C 0.0381(4) 0.8998(4) 0.3570(4) 0.087(3) Uani 1 1 d . . .
C20 C 0.0263(4) 0.9325(4) 0.3968(4) 0.084(3) Uani 1 1 d . . .
C21 C 0.0728(4) 0.9533(4) 0.4143(4) 0.104(3) Uani 1 1 d . . .
H21 H 0.1120 0.9490 0.3994 0.124 Uiso 1 1 calc R . .
C22 C 0.0614(4) 0.9807(4) 0.4543(4) 0.102(3) Uani 1 1 d . . .
H22 H 0.0934 0.9954 0.4643 0.123 Uiso 1 1 calc R . .
C23 C 0.0060(4) 0.9863(4) 0.4784(4) 0.092(3) Uani 1 1 d . . .
C24 C -0.0410(4) 0.9639(4) 0.4634(4) 0.106(3) Uani 1 1 d . . .
H24 H -0.0800 0.9683 0.4787 0.128 Uiso 1 1 calc R . .
C25 C -0.0300(4) 0.9348(4) 0.4255(4) 0.105(3) Uani 1 1 d . . .
H25 H -0.0618 0.9162 0.4193 0.127 Uiso 1 1 calc R . .
C40 C 0.0460(4) 0.8790(5) 0.2025(4) 0.101(4) Uani 1 1 d . . .
C41 C 0.0323(5) 0.9129(5) 0.1436(4) 0.119(4) Uani 1 1 d . . .
C46 C 0.0733(5) 0.9513(5) 0.1017(4) 0.141(5) Uani 1 1 d . . .
H46 H 0.1105 0.9565 0.1104 0.169 Uiso 1 1 calc R . .
C45 C 0.0602(5) 0.9836(5) 0.0448(4) 0.150(5) Uani 1 1 d . . .
H45 H 0.0903 1.0073 0.0161 0.180 Uiso 1 1 calc R . .
C44 C 0.0061(5) 0.9812(5) 0.0308(4) 0.125(4) Uani 1 1 d . . .
C43 C -0.0314(5) 0.9385(6) 0.0686(5) 0.157(5) Uani 1 1 d . . .
H43 H -0.0649 0.9281 0.0571 0.188 Uiso 1 1 calc R . .
C42 C -0.0210(5) 0.9076(5) 0.1279(4) 0.135(5) Uani 1 1 d . . .
H42 H -0.0514 0.8836 0.1559 0.162 Uiso 1 1 calc R . .

loop_
_atom_site_aniso_label
_atom_site_aniso_U_11
_atom_site_aniso_U_22
_atom_site_aniso_U_33
_atom_site_aniso_U_23
_atom_site_aniso_U_13
_atom_site_aniso_U_12
Zn3 0.0598(9) 0.1027(10) 0.1050(11) -0.0358(8) -0.0260(7) 0.0014(7)
Zn4 0.0711(10) 0.1079(11) 0.1140(11) -0.0342(9) -0.0267(8) -0.0091(7)
Zn6 0.0953(11) 0.1048(11) 0.1099(12) -0.0329(9) -0.0134(8) -0.0063(8)
Zn5 0.0827(11) 0.1104(11) 0.1000(11) -0.0349(9) -0.0200(8) 0.0044(8)
Zn1 0.0656(9) 0.1070(11) 0.0995(10) -0.0387(8) -0.0267(7) 0.0030(7)
Zn2 0.0853(10) 0.1073(11) 0.1096(12) -0.0408(9) -0.0277(8) -0.0093(8)
N6 0.060(6) 0.148(7) 0.107(7) -0.060(6) -0.015(5) 0.001(5)
N5 0.055(6) 0.121(7) 0.100(7) -0.041(5) -0.029(4) -0.001(5)
N7A 0.061(7) 0.169(10) 0.181(10) -0.029(8) -0.030(7) -0.008(7)
N8 0.060(7) 0.139(9) 0.192(10) -0.016(8) -0.037(6) -0.025(6)
N10 0.115(11) 0.348(18) 0.211(13) -0.133(13) -0.055(9) 0.020(11)
N9 0.095(9) 0.217(11) 0.150(10) -0.098(9) -0.021(7) 0.003(7)
N11 0.090(8) 0.231(12) 0.161(10) -0.080(9) -0.021(7) 0.009(8)
N12 0.089(8) 0.149(8) 0.116(8) -0.054(7) -0.013(5) 0.002(6)
N2 0.079(8) 0.241(12) 0.180(10) -0.122(9) -0.035(7) 0.012(7)
N1 0.053(6) 0.135(7) 0.113(7) -0.061(6) -0.030(5) 0.005(5)
N3 0.109(11) 0.271(16) 0.240(14) -0.119(12) -0.048(10) 0.021(10)
N4 0.080(9) 0.194(12) 0.182(11) -0.083(10) -0.063(7) -0.009(7)
O11 0.085(6) 0.260(10) 0.134(7) -0.080(7) -0.019(5) -0.012(6)
O12 0.081(6) 0.222(10) 0.238(10) -0.032(8) -0.035(6) -0.001(6)
O29 0.124(9) 0.440(19) 0.238(13) -0.113(13) -0.036(9) 0.034(10)
O30 0.150(10) 0.45(2) 0.211(12) -0.122(13) -0.030(8) -0.020(11)
O1 0.115(8) 0.367(16) 0.246(12) -0.172(11) -0.031(7) 0.012(8)
O2 0.262(19) 0.41(3) 0.44(3) -0.14(2) -0.060(17) -0.025(17)
O17 0.091(5) 0.098(5) 0.132(6) -0.035(5) -0.024(4) -0.001(4)
O18 0.089(5) 0.126(6) 0.131(6) -0.035(5) -0.031(5) -0.002(4)
O19 0.109(6) 0.122(6) 0.131(6) -0.018(5) -0.013(5) 0.002(5)
O20 0.117(6) 0.136(6) 0.138(7) -0.030(6) -0.005(5) -0.002(5)
O21 0.087(5) 0.114(6) 0.141(6) -0.033(5) -0.022(5) -0.010(4)
O22 0.104(6) 0.114(6) 0.155(7) -0.052(5) -0.034(5) -0.007(4)
O24 0.104(6) 0.135(7) 0.109(6) -0.022(5) -0.029(5) 0.000(4)
O23 0.142(7) 0.138(7) 0.150(7) -0.037(6) -0.009(5) 0.015(5)
O28 0.064(5) 0.123(5) 0.126(6) -0.054(4) -0.021(4) 0.000(4)
O27 0.077(5) 0.129(6) 0.134(6) -0.066(5) -0.024(4) 0.003(4)
O26 0.123(7) 0.166(7) 0.143(6) -0.099(6) -0.018(5) 0.009(5)
O25 0.103(6) 0.155(7) 0.141(7) -0.074(5) -0.016(5) 0.002(5)
O13 0.081(5) 0.142(6) 0.094(5) -0.027(4) -0.036(4) 0.006(4)
O14 0.093(6) 0.159(7) 0.097(5) -0.029(5) -0.040(4) -0.012(5)
O15 0.101(6) 0.150(7) 0.104(6) -0.041(5) -0.026(4) -0.002(5)
O16 0.077(5) 0.137(6) 0.111(5) -0.032(4) -0.018(4) 0.007(4)
O8 0.107(6) 0.113(6) 0.113(5) -0.044(5) -0.011(4) -0.001(4)
O7 0.120(6) 0.112(6) 0.120(6) -0.036(5) -0.015(5) -0.010(4)
O5 0.111(6) 0.108(6) 0.122(6) -0.039(5) -0.036(4) -0.017(4)
O6 0.090(5) 0.116(6) 0.123(6) -0.037(5) -0.022(4) -0.008(4)
O3 0.065(5) 0.127(5) 0.108(5) -0.052(4) -0.027(4) -0.001(4)
O4 0.068(5) 0.121(5) 0.115(5) -0.047(4) -0.029(4) -0.003(4)
O10 0.089(5) 0.139(6) 0.100(5) -0.034(4) -0.031(4) -0.001(4)
O9 0.096(6) 0.154(7) 0.099(6) -0.034(5) -0.042(4) -0.011(4)
C52 0.068(9) 0.170(11) 0.129(11) -0.045(9) -0.016(8) -0.005(8)
C59 0.066(11) 0.162(14) 0.188(14) -0.035(11) -0.020(9) -0.015(9)
C53 0.059(9) 0.151(11) 0.132(10) -0.064(9) -0.026(7) 0.007(7)
C58 0.056(8) 0.170(12) 0.156(11) -0.027(9) -0.013(8) 0.000(8)
C57 0.072(9) 0.178(12) 0.165(12) -0.036(10) -0.035(8) 0.005(8)
C56 0.065(10) 0.160(12) 0.155(12) -0.051(9) -0.028(8) 0.005(8)
C55 0.063(8) 0.164(11) 0.150(11) -0.049(9) -0.022(8) 0.001(8)
C54 0.063(8) 0.158(11) 0.143(10) -0.048(8) -0.005(7) 0.002(7)
C51 0.043(6) 0.118(8) 0.092(8) -0.040(6) -0.015(6) 0.002(6)
C50 0.057(8) 0.131(9) 0.091(7) -0.047(7) -0.022(6) 0.005(6)
C49 0.059(8) 0.136(9) 0.115(9) -0.057(8) -0.023(6) -0.008(6)
C48 0.080(8) 0.158(10) 0.113(9) -0.069(8) -0.009(7) -0.009(7)
C47 0.079(9) 0.154(10) 0.104(9) -0.050(8) -0.016(7) -0.003(7)
C63 0.096(12) 0.171(14) 0.247(16) -0.002(12) -0.060(11) -0.006(9)
C64 0.087(10) 0.177(14) 0.236(16) -0.012(12) -0.041(10) -0.011(10)
C60 0.068(10) 0.150(12) 0.170(12) -0.020(10) -0.042(8) -0.018(8)
C61 0.088(11) 0.154(13) 0.208(14) -0.024(10) -0.053(10) -0.007(8)
C62 0.073(9) 0.136(11) 0.213(14) -0.022(10) -0.040(9) -0.011(8)
C126 0.121(17) 0.37(3) 0.22(2) -0.13(2) -0.020(14) 0.023(16)
C133 0.099(13) 0.288(19) 0.155(15) -0.083(14) -0.005(10) -0.005(12)
C127 0.103(16) 0.40(3) 0.208(19) -0.13(2) -0.027(13) 0.005(15)
C128 0.111(14) 0.41(3) 0.24(2) -0.116(19) -0.036(13) 0.014(16)
C129 0.110(14) 0.42(3) 0.24(2) -0.13(2) -0.038(14) 0.010(17)
C130 0.097(15) 0.41(3) 0.22(2) -0.13(2) -0.057(13) 0.022(15)
C131 0.148(19) 0.45(4) 0.28(2) -0.11(2) -0.017(17) 0.00(2)
C132 0.122(16) 0.43(3) 0.26(2) -0.11(2) -0.034(16) 0.019(19)
C125 0.120(14) 0.30(2) 0.196(16) -0.126(14) -0.040(12) 0.027(13)
C124 0.120(14) 0.32(2) 0.204(16) -0.124(16) -0.016(12) 0.033(13)
C123 0.103(14) 0.32(2) 0.179(16) -0.138(15) -0.036(12) 0.029(13)
C122 0.109(13) 0.31(2) 0.186(15) -0.118(14) -0.035(11) 0.024(13)
C121 0.104(12) 0.287(19) 0.164(14) -0.108(13) -0.020(10) 0.029(12)
C137 0.100(10) 0.184(12) 0.126(10) -0.064(9) -0.014(8) 0.004(9)
C138 0.081(9) 0.198(13) 0.125(10) -0.070(10) -0.020(8) -0.012(9)
C134 0.078(10) 0.180(12) 0.161(13) -0.070(11) -0.021(9) -0.002(8)
C135 0.101(10) 0.185(12) 0.116(10) -0.071(9) -0.021(8) 0.001(9)
C136 0.069(8) 0.159(11) 0.120(10) -0.056(9) -0.032(7) 0.007(7)
C6 0.099(13) 0.274(19) 0.217(17) -0.139(14) -0.044(12) 0.008(12)
C13 0.141(18) 0.29(3) 0.27(2) -0.155(19) -0.051(15) 0.006(16)
C7 0.097(15) 0.28(2) 0.24(2) -0.13(2) -0.027(14) 0.010(14)
C12A 0.10(2) 0.28(3) 0.25(3) -0.14(2) -0.047(19) 0.003(18)
C11A 0.12(2) 0.29(4) 0.26(3) -0.14(3) -0.05(2) 0.01(2)
C10 0.112(16) 0.29(2) 0.26(2) -0.15(2) -0.060(15) 0.005(16)
C9A 0.126(19) 0.31(3) 0.27(3) -0.12(3) -0.05(2) 0.02(2)
C8A 0.11(2) 0.30(3) 0.26(3) -0.13(2) -0.044(18) 0.01(2)
C8B 0.11(6) 0.28(9) 0.25(8) -0.14(7) -0.05(5) 0.01(6)
C9B 0.11(6) 0.29(10) 0.26(9) -0.14(8) -0.05(6) 0.01(6)
C11B 0.11(7) 0.29(11) 0.26(9) -0.14(7) -0.05(6) 0.01(6)
C12B 0.10(6) 0.28(10) 0.24(8) -0.14(7) -0.05(6) 0.01(5)
C5 0.055(7) 0.150(10) 0.115(8) -0.071(7) -0.026(6) 0.003(6)
C4 0.052(8) 0.153(10) 0.140(10) -0.084(8) -0.023(7) 0.004(7)
C3 0.069(10) 0.193(13) 0.158(12) -0.084(10) -0.042(8) 0.008(8)
C2 0.079(9) 0.183(12) 0.153(11) -0.096(9) -0.023(8) 0.009(8)
C1 0.070(9) 0.162(11) 0.136(10) -0.074(8) -0.024(7) 0.004(7)
C17A 0.096(18) 0.24(3) 0.21(2) -0.111(19) -0.043(16) 0.011(16)
C18A 0.100(17) 0.25(3) 0.21(2) -0.135(19) -0.043(15) 0.020(15)
C14 0.078(13) 0.25(2) 0.225(19) -0.107(17) -0.061(12) 0.005(12)
C15A 0.104(18) 0.24(3) 0.22(2) -0.109(19) -0.034(15) 0.019(16)
C16A 0.089(15) 0.24(3) 0.21(2) -0.107(19) -0.032(15) 0.013(15)
C16B 0.10(5) 0.25(8) 0.22(7) -0.11(6) -0.06(5) 0.01(5)
C15B 0.10(5) 0.26(8) 0.23(8) -0.11(7) -0.05(5) 0.01(5)
C18B 0.10(6) 0.25(8) 0.23(8) -0.11(7) -0.05(5) 0.01(5)
C17B 0.10(5) 0.25(8) 0.22(8) -0.11(6) -0.05(5) 0.01(5)
C79 0.090(9) 0.100(10) 0.130(11) -0.046(9) -0.022(8) -0.013(7)
C80 0.084(8) 0.079(8) 0.121(10) -0.034(8) -0.021(7) -0.011(6)
C81 0.096(9) 0.102(10) 0.131(10) -0.038(8) -0.010(7) -0.004(7)
C82 0.107(9) 0.097(8) 0.134(10) -0.052(8) -0.007(8) -0.006(7)
C83 0.105(9) 0.092(9) 0.122(10) -0.038(9) -0.015(8) -0.008(7)
C84 0.110(9) 0.113(10) 0.122(10) -0.034(8) -0.023(7) -0.008(8)
C85 0.102(9) 0.101(9) 0.128(10) -0.049(8) -0.014(8) -0.003(7)
C92 0.105(10) 0.133(12) 0.130(12) -0.059(10) -0.011(8) 0.001(8)
C89 0.110(9) 0.094(10) 0.116(10) -0.044(9) -0.013(8) 0.001(7)
C88 0.118(10) 0.111(9) 0.121(10) -0.039(9) -0.017(8) -0.006(7)
C87 0.119(10) 0.102(10) 0.121(10) -0.024(8) -0.024(7) -0.001(8)
C86 0.119(10) 0.112(11) 0.126(10) -0.044(9) -0.034(8) -0.007(8)
C91 0.130(10) 0.110(9) 0.130(11) -0.042(9) -0.023(8) -0.008(8)
C90 0.130(10) 0.119(11) 0.118(10) -0.025(8) -0.011(7) -0.004(8)
C93 0.082(8) 0.113(10) 0.118(10) -0.050(9) -0.028(7) -0.008(7)
C94 0.094(9) 0.096(10) 0.126(10) -0.031(8) -0.024(8) -0.004(7)
C95 0.104(9) 0.114(10) 0.129(10) -0.036(8) -0.024(7) -0.016(8)
C96 0.116(10) 0.102(9) 0.118(10) -0.032(9) -0.014(8) 0.010(7)
C97 0.106(9) 0.097(10) 0.112(10) -0.031(8) -0.021(7) -0.004(7)
C98 0.126(10) 0.108(10) 0.113(10) -0.030(8) -0.007(7) -0.006(8)
C99 0.121(10) 0.105(9) 0.122(10) -0.045(9) -0.017(8) 0.000(8)
C106 0.115(10) 0.127(12) 0.124(11) -0.044(10) -0.011(8) 0.002(8)
C103 0.100(9) 0.112(10) 0.104(10) -0.026(8) -0.007(7) -0.005(7)
C102 0.111(9) 0.122(10) 0.118(10) -0.037(9) -0.024(8) -0.002(8)
C101 0.112(10) 0.110(10) 0.128(11) -0.030(8) -0.015(7) 0.002(8)
C100 0.105(9) 0.101(10) 0.123(10) -0.023(8) -0.017(8) 0.005(7)
C105 0.118(10) 0.116(10) 0.118(10) -0.028(9) -0.010(8) -0.002(8)
C104 0.107(9) 0.118(10) 0.119(10) -0.035(8) -0.012(7) 0.008(8)
C120 0.054(8) 0.127(10) 0.129(9) -0.058(8) -0.025(7) 0.004(7)
C117 0.062(8) 0.122(9) 0.125(9) -0.075(7) -0.018(7) 0.013(7)
C118 0.072(8) 0.129(10) 0.133(9) -0.073(8) -0.006(7) -0.005(7)
C119 0.079(8) 0.130(9) 0.141(10) -0.075(8) -0.021(7) -0.009(7)
C114 0.074(9) 0.130(9) 0.126(9) -0.077(8) -0.018(7) 0.009(7)
C115 0.070(8) 0.145(10) 0.159(11) -0.084(9) -0.011(7) 0.012(7)
C116 0.074(8) 0.147(10) 0.152(11) -0.078(8) -0.029(8) 0.008(7)
C107 0.083(10) 0.161(12) 0.165(12) -0.095(10) -0.029(9) 0.005(9)
C108 0.077(9) 0.159(11) 0.153(11) -0.097(9) -0.024(8) 0.009(8)
C109 0.103(11) 0.196(14) 0.173(13) -0.105(11) -0.003(9) 0.005(9)
C110 0.102(10) 0.202(14) 0.185(14) -0.112(11) -0.015(9) -0.004(9)
C111 0.073(9) 0.157(11) 0.160(12) -0.099(9) -0.022(8) 0.002(8)
C112 0.094(10) 0.192(13) 0.188(13) -0.125(11) 0.005(9) 0.006(8)
C113 0.103(10) 0.191(13) 0.167(12) -0.115(10) -0.014(9) -0.006(9)
C65 0.074(9) 0.142(10) 0.093(9) -0.035(8) -0.022(7) -0.005(8)
C66 0.069(9) 0.159(11) 0.097(9) -0.024(8) -0.026(7) 0.001(7)
C67 0.073(9) 0.186(12) 0.102(10) -0.005(9) -0.019(7) -0.001(8)
C68 0.079(9) 0.203(13) 0.100(9) -0.003(8) -0.031(8) 0.004(8)
C69 0.089(10) 0.183(12) 0.090(9) -0.026(8) -0.017(7) -0.004(8)
C70 0.090(10) 0.215(14) 0.111(10) -0.006(10) -0.025(7) -0.002(9)
C71 0.083(9) 0.187(12) 0.106(9) -0.007(8) -0.012(8) -0.003(8)
C78 0.073(9) 0.133(10) 0.095(9) -0.040(8) -0.012(7) 0.008(7)
C75 0.080(9) 0.146(10) 0.097(10) -0.019(8) -0.024(7) -0.004(7)
C74 0.107(10) 0.167(12) 0.109(10) -0.013(9) -0.026(8) -0.006(8)
C73 0.103(10) 0.183(13) 0.116(10) -0.005(10) -0.028(8) -0.024(8)
C72 0.086(9) 0.171(12) 0.101(10) -0.010(8) -0.031(7) -0.015(8)
C77 0.103(10) 0.185(12) 0.094(9) -0.002(8) -0.019(8) -0.009(9)
C76 0.086(9) 0.163(12) 0.103(10) -0.009(9) -0.026(7) 0.006(7)
C39 0.090(9) 0.106(10) 0.122(11) -0.051(9) -0.026(8) -0.005(7)
C36 0.085(8) 0.083(9) 0.100(8) -0.038(8) -0.008(7) 0.001(6)
C35 0.112(9) 0.098(8) 0.119(9) -0.052(8) -0.010(8) -0.005(7)
C34 0.127(10) 0.101(9) 0.109(9) -0.045(7) -0.011(7) 0.001(7)
C33 0.091(8) 0.106(9) 0.103(9) -0.027(8) -0.020(7) -0.011(7)
C38 0.116(9) 0.102(9) 0.111(9) -0.046(8) -0.002(7) -0.001(7)
C37 0.095(8) 0.109(9) 0.104(9) -0.040(7) -0.008(6) -0.008(7)
C26 0.087(8) 0.111(10) 0.102(9) -0.042(8) -0.032(7) 0.001(7)
C27 0.102(9) 0.088(9) 0.111(9) -0.042(8) -0.020(7) -0.008(7)
C32 0.136(11) 0.104(9) 0.116(10) -0.040(8) 0.002(8) -0.002(8)
C31 0.147(11) 0.113(11) 0.122(10) -0.033(8) -0.008(8) -0.006(9)
C30 0.107(9) 0.097(9) 0.112(9) -0.045(8) -0.007(7) -0.006(7)
C29 0.125(10) 0.111(9) 0.116(10) -0.043(9) -0.016(8) -0.009(7)
C28 0.119(10) 0.109(10) 0.110(10) -0.032(8) -0.014(7) 0.005(8)
C19 0.050(8) 0.108(8) 0.108(9) -0.042(7) -0.030(7) -0.009(6)
C20 0.050(7) 0.107(8) 0.112(8) -0.058(6) -0.022(6) 0.003(6)
C21 0.055(7) 0.137(9) 0.130(9) -0.065(7) -0.016(6) 0.003(6)
C22 0.062(7) 0.151(10) 0.131(9) -0.089(8) -0.025(7) -0.008(7)
C23 0.054(7) 0.123(9) 0.120(10) -0.067(6) -0.026(7) 0.006(6)
C24 0.056(7) 0.151(10) 0.136(10) -0.086(8) -0.004(6) 0.001(6)
C25 0.053(7) 0.140(10) 0.134(10) -0.061(8) -0.026(7) 0.000(7)
C40 0.074(9) 0.132(10) 0.086(9) -0.023(7) -0.031(7) -0.008(7)
C41 0.094(10) 0.148(10) 0.089(9) -0.011(8) -0.028(7) -0.036(8)
C46 0.098(10) 0.179(12) 0.110(10) -0.008(9) -0.040(7) -0.035(8)
C45 0.101(10) 0.192(13) 0.105(9) 0.008(9) -0.040(8) -0.038(9)
C44 0.097(9) 0.157(12) 0.092(9) -0.011(8) -0.028(8) -0.027(8)
C43 0.117(11) 0.192(14) 0.121(11) -0.007(10) -0.046(8) -0.046(9)
C42 0.100(9) 0.172(11) 0.099(9) -0.003(8) -0.044(8) -0.041(8)

loop_
_atom_type_symbol
_atom_type_description
_atom_type_scat_dispersion_real
_atom_type_scat_dispersion_imag
_atom_type_scat_source
C C 0.0181 0.0091 'International Tables Vol C Tables 4.2.6.8 and 6.1.1.4'
H H 0.0000 0.0000 'International Tables Vol C Tables 4.2.6.8 and 6.1.1.4'
O O 0.0492 0.0322 'International Tables Vol C Tables 4.2.6.8 and 6.1.1.4'
N N 0.0311 0.0180 'International Tables Vol C Tables 4.2.6.8 and 6.1.1.4'
Zn Zn -1.5491 0.6778 'International Tables Vol C Tables 4.2.6.8 and 6.1.1.4'

loop_
_geom_angle_atom_site_label_1
_geom_angle_atom_site_label_2
_geom_angle_atom_site_label_3
_geom_angle
_geom_angle_site_symmetry_1
_geom_angle_site_symmetry_3
O13 Zn3 O17 131.6(3) . .
O13 Zn3 O28 105.5(3) . 1_545
O17 Zn3 O28 98.6(3) . 1_545
O13 Zn3 N5 104.9(3) . .
O17 Zn3 N5 112.7(3) . .
O28 Zn3 N5 97.8(3) 1_545 .
O27 Zn4 O14 103.9(3) 1_545 .
O27 Zn4 O21 138.4(3) 1_545 .
O14 Zn4 O21 103.6(3) . .
O27 Zn4 N8 103.7(3) 1_545 1_655
O14 Zn4 N8 94.3(3) . 1_655
O21 Zn4 N8 104.7(3) . 1_655
O27 Zn4 O22 88.2(3) 1_545 .
O14 Zn4 O22 161.6(3) . .
O21 Zn4 O22 59.1(3) . .
N8 Zn4 O22 96.2(3) 1_655 .
O19 Zn6 O15 128.1(3) . 1_564
O19 Zn6 O26 103.2(3) . .
O15 Zn6 O26 114.6(3) 1_564 .
O19 Zn6 N9 110.2(3) . .
O15 Zn6 N9 96.6(3) 1_564 .
O26 Zn6 N9 100.9(4) . .
O25 Zn5 O16 106.6(3) . 1_564
O25 Zn5 O24 123.1(3) . .
O16 Zn5 O24 104.4(3) 1_564 .
O25 Zn5 N12 105.6(3) . 1_655
O16 Zn5 N12 99.0(3) 1_564 1_655
O24 Zn5 N12 115.1(3) . 1_655
O10 Zn1 O8 127.0(3) . 2_566
O10 Zn1 O3 106.4(3) . .
O8 Zn1 O3 97.5(3) 2_566 .
O10 Zn1 N1 106.6(3) . .
O8 Zn1 N1 114.6(3) 2_566 .
O3 Zn1 N1 100.4(3) . .
O4 Zn2 O9 106.1(3) . .
O4 Zn2 O6 142.0(3) . .
O9 Zn2 O6 104.6(3) . .
O4 Zn2 N4 100.3(4) . 1_455
O9 Zn2 N4 94.2(4) . 1_455
O6 Zn2 N4 99.2(4) . 1_455
O4 Zn2 O5 88.1(2) . .
O9 Zn2 O5 162.9(3) . .
O6 Zn2 O5 58.7(2) . .
N4 Zn2 O5 92.4(3) 1_455 .
C49 N6 C52 125.1(8) . .
C51 N5 C47 115.1(8) . .
C51 N5 Zn3 122.4(6) . .
C47 N5 Zn3 122.1(6) . .
C59 N7A C60 133.2(11) . .
C63 N8 C62 119.1(10) . .
C63 N8 Zn4 119.6(9) . 1_455
C62 N8 Zn4 121.3(7) . 1_455
C126 N10 C123 122.7(15) . .
C121 N9 C125 118.8(12) . .
C121 N9 Zn6 120.8(10) . .
C125 N9 Zn6 119.7(10) . .
C133 N11 C134 125.9(12) . .
C136 N12 C137 115.2(9) . .
C136 N12 Zn5 121.7(7) . 1_455
C137 N12 Zn5 123.0(8) . 1_455
C6 N2 C3 124.5(10) . .
C5 N1 C1 116.1(8) . .
C5 N1 Zn1 121.8(6) . .
C1 N1 Zn1 122.0(6) . .
C13 N3 C14 128.5(16) . .
C17A N4 C17B 56(2) . .
C17A N4 C16B 93(3) . .
C17B N4 C16B 120(3) . .
C17A N4 C16A 120.5(13) . .
C17B N4 C16A 89(3) . .
C16B N4 C16A 61(2) . .
C17A N4 Zn2 125.9(10) . 1_655
C17B N4 Zn2 124(2) . 1_655
C16B N4 Zn2 116(3) . 1_655
C16A N4 Zn2 113.6(10) . 1_655
C79 O17 Zn3 108.0(6) . .
C92 O19 Zn6 113.2(7) . .
C93 O21 Zn4 99.9(6) . .
C93 O22 Zn4 81.0(6) . .
C106 O24 Zn5 107.2(7) . .
C120 O28 Zn3 134.4(6) . 1_565
C120 O27 Zn4 140.1(6) . 1_565
C107 O26 Zn6 137.1(8) . .
C107 O25 Zn5 137.9(8) . .
C65 O13 Zn3 123.7(6) . .
C65 O14 Zn4 142.9(6) . .
C78 O15 Zn6 144.4(7) . 1_546
C78 O16 Zn5 127.1(6) . 1_546
C39 O8 Zn1 106.3(6) . 2_566
C26 O5 Zn2 83.2(6) . .
C26 O6 Zn2 100.5(6) . .
C19 O3 Zn1 128.1(6) . .
C19 O4 Zn2 142.6(6) . .
C40 O10 Zn1 123.4(6) . .
C40 O9 Zn2 139.8(6) . .
O11 C52 N6 122.7(9) . .
O11 C52 C53 124.9(10) . .
N6 C52 C53 112.2(10) . .
N7A C59 O12 119.9(11) . .
N7A C59 C56 127.0(12) . .
O12 C59 C56 112.4(12) . .
C58 C53 C54 117.3(9) . .
C58 C53 C52 124.8(10) . .
C54 C53 C52 117.2(10) . .
C53 C58 C57 123.0(10) . .
C58 C57 C56 118.8(10) . .
C57 C56 C55 118.2(9) . .
C57 C56 C59 115.7(10) . .
C55 C56 C59 125.7(11) . .
C54 C55 C56 120.3(10) . .
C55 C54 C53 121.9(10) . .
N5 C51 C50 125.6(8) . .
C51 C50 C49 119.2(8) . .
C48 C49 C50 118.6(8) . .
C48 C49 N6 124.2(9) . .
C50 C49 N6 117.1(8) . .
C49 C48 C47 115.5(9) . .
N5 C47 C48 125.9(9) . .
N8 C63 C64 120.7(12) . .
C60 C64 C63 119.2(12) . .
C61 C60 N7A 124.2(12) . .
C61 C60 C64 118.9(11) . .
N7A C60 C64 116.1(10) . .
C60 C61 C62 118.9(12) . .
N8 C62 C61 122.5(10) . .
N10 C126 O29 128.3(17) . .
N10 C126 C127 122.7(18) . .
O29 C126 C127 109.0(16) . .
O30 C133 N11 121.1(13) . .
O30 C133 C130 117.1(14) . .
N11 C133 C130 121.0(14) . .
C128 C127 C132 120.0(16) . .
C128 C127 C126 126.1(17) . .
C132 C127 C126 113.8(17) . .
C127 C128 C129 120.0(17) . .
C130 C129 C128 120.0(17) . .
C129 C130 C131 120.0(16) . .
C129 C130 C133 123.2(15) . .
C131 C130 C133 116.7(17) . .
C130 C131 C132 120.0(19) . .
C127 C132 C131 120.0(19) . .
N9 C125 C124 122.1(14) . .
C123 C124 C125 114.1(13) . .
C122 C123 C124 121.0(15) . .
C122 C123 N10 131.8(15) . .
C124 C123 N10 107.1(14) . .
C123 C122 C121 118.8(15) . .
N9 C121 C122 124.5(14) . .
N12 C137 C138 126.6(10) . .
C137 C138 C134 112.7(10) . .
C135 C134 C138 122.9(11) . .
C135 C134 N11 116.0(12) . .
C138 C134 N11 121.1(11) . .
C134 C135 C136 116.8(10) . .
N12 C136 C135 124.5(9) . .
O1 C6 N2 124.6(12) . .
O1 C6 C7 117.9(14) . .
N2 C6 C7 116.9(13) . .
O2 C13 N3 119.6(18) . .
O2 C13 C10 125(2) . .
N3 C13 C10 115.3(17) . .
C12A C7 C8A 120.0(17) . .
C12A C7 C12B 43(3) . .
C8A C7 C12B 103(3) . .
C12A C7 C8B 81(3) . .
C8A C7 C8B 70(3) . .
C12B C7 C8B 112(4) . .
C12A C7 C6 121.5(16) . .
C8A C7 C6 118.3(17) . .
C12B C7 C6 118(3) . .
C8B C7 C6 124(3) . .
C7 C12A C11A 120(2) . .
C10 C11A C12A 120(2) . .
C11A C10 C9A 120.0(17) . .
C11A C10 C11B 45(3) . .
C9A C10 C11B 102(3) . .
C11A C10 C9B 79(3) . .
C9A C10 C9B 72(3) . .
C11B C10 C9B 113(4) . .
C11A C10 C13 115.1(17) . .
C9A C10 C13 123.4(18) . .
C11B C10 C13 126(3) . .
C9B C10 C13 108(3) . .
C8A C9A C10 120(2) . .
C9A C8A C7 120(2) . .
C9B C8B C7 120(6) . .
C10 C9B C8B 119(6) . .
C12B C11B C10 120(6) . .
C11B C12B C7 120(6) . .
C4 C5 N1 127.1(9) . .
C5 C4 C3 116.2(9) . .
C2 C3 N2 126.6(11) . .
C2 C3 C4 119.0(10) . .
N2 C3 C4 114.3(10) . .
C1 C2 C3 119.1(10) . .
N1 C1 C2 122.5(9) . .
N4 C17A C18A 119.1(16) . .
C14 C18A C17A 121.6(17) . .
C18A C14 N3 124.1(17) . .
C18A C14 C15B 88(3) . .
N3 C14 C15B 110(3) . .
C18A C14 C18B 62(2) . .
N3 C14 C18B 128(3) . .
C15B C14 C18B 122(4) . .
C18A C14 C15A 120.3(15) . .
N3 C14 C15A 115.1(15) . .
C15B C14 C15A 64(3) . .
C18B C14 C15A 89(3) . .
C16A C15A C14 115.8(18) . .
N4 C16A C15A 121.3(17) . .
C15B C16B N4 120(6) . .
C14 C15B C16B 119(6) . .
C14 C18B C17B 118(6) . .
N4 C17B C18B 121(6) . .
O18 C79 O17 116.5(10) . .
O18 C79 C80 125.3(11) . .
O17 C79 C80 118.2(10) . .
C81 C80 C85 115.8(10) . .
C81 C80 C79 120.2(10) . .
C85 C80 C79 123.8(10) . .
C80 C81 C82 120.6(10) . .
C81 C82 C83 123.5(10) . .
C84 C83 C82 116.5(10) . .
C84 C83 C86 118.9(11) . .
C82 C83 C86 124.6(10) . .
C85 C84 C83 118.2(10) . .
C80 C85 C84 125.3(10) . .
O20 C92 O19 121.7(11) . .
O20 C92 C89 126.3(11) . .
O19 C92 C89 111.8(10) . .
C88 C89 C90 120.8(11) . .
C88 C89 C92 123.3(11) . .
C90 C89 C92 115.8(11) . .
C89 C88 C87 121.5(11) . .
C86 C87 C88 120.8(11) . .
C87 C86 C91 115.7(11) . .
C87 C86 C83 120.9(10) . .
C91 C86 C83 123.4(10) . .
C86 C91 C90 122.9(11) . .
C89 C90 C91 118.3(11) . .
O22 C93 O21 120.1(10) . .
O22 C93 C94 120.6(10) . .
O21 C93 C94 119.1(10) . .
C99 C94 C95 119.5(10) . .
C99 C94 C93 121.4(11) . .
C95 C94 C93 119.0(10) . .
C94 C95 C96 118.6(10) . .
C97 C96 C95 120.4(11) . .
C96 C97 C98 118.5(10) . .
C96 C97 C100 121.2(11) . .
C98 C97 C100 120.4(10) . .
C99 C98 C97 122.2(10) . .
C98 C99 C94 120.6(11) . .
O24 C106 O23 120.4(11) . .
O24 C106 C103 122.5(12) . .
O23 C106 C103 117.1(11) . .
C102 C103 C104 118.9(11) . .
C102 C103 C106 124.3(11) . .
C104 C103 C106 116.8(10) . .
C103 C102 C101 121.2(11) . .
C102 C101 C100 122.4(11) . .
C101 C100 C105 115.8(10) . .
C101 C100 C97 121.7(10) . .
C105 C100 C97 122.5(11) . .
C104 C105 C100 121.4(11) . .
C105 C104 C103 120.2(11) . .
O28 C120 O27 122.4(9) . .
O28 C120 C117 119.2(9) . .
O27 C120 C117 118.1(9) . .
C116 C117 C118 118.0(10) . .
C116 C117 C120 119.8(9) . .
C118 C117 C120 121.9(9) . .
C117 C118 C119 120.7(9) . .
C118 C119 C114 123.8(9) . .
C119 C114 C115 114.7(9) . .
C119 C114 C111 124.0(9) . .
C115 C114 C111 121.0(9) . .
C114 C115 C116 120.2(9) . .
C117 C116 C115 122.4(10) . .
O25 C107 O26 121.1(11) . .
O25 C107 C108 123.6(11) . .
O26 C107 C108 114.7(11) . .
C109 C108 C113 114.3(11) . .
C109 C108 C107 119.8(11) . .
C113 C108 C107 125.9(11) . .
C108 C109 C110 124.4(12) . .
C111 C110 C109 123.2(12) . .
C110 C111 C112 110.3(11) . .
C110 C111 C114 124.5(10) . .
C112 C111 C114 125.1(10) . .
C113 C112 C111 128.1(11) . .
C112 C113 C108 119.5(11) . .
O13 C65 O14 129.8(9) . .
O13 C65 C66 117.7(9) . .
O14 C65 C66 112.2(9) . .
C67 C66 C71 116.8(9) . .
C67 C66 C65 121.0(9) . .
C71 C66 C65 122.1(9) . .
C66 C67 C68 120.7(10) . .
C67 C68 C69 123.8(10) . .
C70 C69 C68 116.7(10) . .
C70 C69 C72 120.7(10) . .
C68 C69 C72 121.7(10) . .
C69 C70 C71 120.1(10) . .
C66 C71 C70 121.4(9) . .
O16 C78 O15 125.1(9) . .
O16 C78 C75 120.7(9) . .
O15 C78 C75 113.7(9) . .
C76 C75 C74 119.8(10) . .
C76 C75 C78 118.5(10) . .
C74 C75 C78 121.7(10) . .
C75 C74 C73 122.3(11) . .
C74 C73 C72 118.4(11) . .
C73 C72 C77 118.9(10) . .
C73 C72 C69 118.8(10) . .
C77 C72 C69 122.3(10) . .
C72 C77 C76 118.7(10) . .
C75 C76 C77 121.2(10) . .
O7 C39 O8 119.0(10) . .
O7 C39 C36 122.3(10) . .
O8 C39 C36 118.7(10) . .
C37 C36 C35 118.0(9) . .
C37 C36 C39 121.7(9) . .
C35 C36 C39 120.2(9) . .
C36 C35 C34 123.8(10) . .
C35 C34 C33 117.2(9) . .
C38 C33 C30 121.6(10) . .
C38 C33 C34 117.9(9) . .
C30 C33 C34 120.4(9) . .
C33 C38 C37 121.4(10) . .
C36 C37 C38 121.5(9) . .
O6 C26 O5 117.5(9) . .
O6 C26 C27 121.6(10) . .
O5 C26 C27 120.9(9) . .
C28 C27 C32 120.9(10) . .
C28 C27 C26 117.5(10) . .
C32 C27 C26 121.6(10) . .
C27 C32 C31 119.7(10) . .
C30 C31 C32 123.5(11) . .
C29 C30 C31 112.8(10) . .
C29 C30 C33 123.9(10) . .
C31 C30 C33 123.2(10) . .
C30 C29 C28 125.0(10) . .
C27 C28 C29 117.7(10) . .
O3 C19 O4 122.8(9) . .
O3 C19 C20 119.5(8) . .
O4 C19 C20 117.7(8) . .
C25 C20 C21 115.6(9) . .
C25 C20 C19 122.4(8) . .
C21 C20 C19 121.1(8) . .
C20 C21 C22 120.8(8) . .
C23 C22 C21 122.1(8) . .
C22 C23 C24 118.3(8) . .
C22 C23 C23 122.2(10) . 2_576
C24 C23 C23 119.5(10) . 2_576
C23 C24 C25 120.0(8) . .
C20 C25 C24 122.7(9) . .
O10 C40 O9 123.7(8) . .
O10 C40 C41 118.4(9) . .
O9 C40 C41 117.9(9) . .
C46 C41 C42 116.3(9) . .
C46 C41 C40 120.7(9) . .
C42 C41 C40 122.9(9) . .
C41 C46 C45 120.8(10) . .
C44 C45 C46 122.4(10) . .
C43 C44 C45 116.9(10) . .
C43 C44 C44 122.0(12) . 2_575
C45 C44 C44 120.2(11) . 2_575
C44 C43 C42 120.4(10) . .
C41 C42 C43 121.3(10) . .

loop_
_geom_bond_atom_site_label_1
_geom_bond_atom_site_label_2
_geom_bond_distance
_geom_bond_site_symmetry_2
Zn3 O13 1.917(6) .
Zn3 O17 1.951(6) .
Zn3 O28 1.977(6) 1_545
Zn3 N5 1.996(7) .
Zn4 O27 1.940(6) 1_545
Zn4 O14 1.973(7) .
Zn4 O21 2.002(6) .
Zn4 N8 2.075(8) 1_655
Zn4 O22 2.439(7) .
Zn6 O19 1.913(6) .
Zn6 O15 1.926(7) 1_564
Zn6 O26 1.976(7) .
Zn6 N9 2.059(10) .
Zn5 O25 1.912(7) .
Zn5 O16 1.929(6) 1_564
Zn5 O24 1.936(7) .
Zn5 N12 1.976(8) 1_655
Zn1 O10 1.929(6) .
Zn1 O8 1.939(6) 2_566
Zn1 O3 1.971(6) .
Zn1 N1 2.007(7) .
Zn2 O4 1.951(6) .
Zn2 O9 1.989(7) .
Zn2 O6 2.036(6) .
Zn2 N4 2.054(9) 1_455
Zn2 O5 2.394(6) .
N6 C49 1.407(10) .
N6 C52 1.410(11) .
N5 C51 1.302(9) .
N5 C47 1.352(10) .
N7A C59 1.213(12) .
N7A C60 1.387(11) .
N8 C63 1.313(13) .
N8 C62 1.322(12) .
N8 Zn4 2.075(8) 1_455
N10 C126 1.240(17) .
N10 C123 1.412(15) .
N9 C121 1.241(13) .
N9 C125 1.256(14) .
N11 C133 1.311(14) .
N11 C134 1.420(12) .
N12 C136 1.295(10) .
N12 C137 1.369(11) .
N12 Zn5 1.976(8) 1_455
N2 C6 1.382(14) .
N2 C3 1.409(11) .
N1 C5 1.333(9) .
N1 C1 1.365(10) .
N3 C13 1.302(18) .
N3 C14 1.335(14) .
N4 C17A 1.305(19) .
N4 C17B 1.38(6) .
N4 C16B 1.38(6) .
N4 C16A 1.390(18) .
N4 Zn2 2.054(9) 1_655
O11 C52 1.199(10) .
O12 C59 1.297(12) .
O29 C126 1.294(17) .
O30 C133 1.297(14) .
O1 C6 1.296(14) .
O2 C13 1.28(2) .
O17 C79 1.319(10) .
O18 C79 1.240(10) .
O19 C92 1.328(11) .
O20 C92 1.237(11) .
O21 C93 1.298(10) .
O22 C93 1.267(10) .
O24 C106 1.263(11) .
O23 C106 1.303(11) .
O28 C120 1.271(9) .
O28 Zn3 1.977(6) 1_565
O27 C120 1.280(9) .
O27 Zn4 1.940(6) 1_565
O26 C107 1.279(10) .
O25 C107 1.226(11) .
O13 C65 1.241(9) .
O14 C65 1.269(9) .
O15 C78 1.276(10) .
O15 Zn6 1.926(7) 1_546
O16 C78 1.243(10) .
O16 Zn5 1.929(6) 1_546
O8 C39 1.289(10) .
O8 Zn1 1.939(6) 2_566
O7 C39 1.237(10) .
O5 C26 1.301(10) .
O6 C26 1.265(9) .
O3 C19 1.231(9) .
O4 C19 1.254(8) .
O10 C40 1.251(9) .
O9 C40 1.273(9) .
C52 C53 1.480(12) .
C59 C56 1.453(13) .
C53 C58 1.353(12) .
C53 C54 1.464(12) .
C58 C57 1.409(12) .
C57 C56 1.427(13) .
C56 C55 1.437(13) .
C55 C54 1.337(11) .
C51 C50 1.350(10) .
C50 C49 1.398(11) .
C49 C48 1.394(11) .
C48 C47 1.396(11) .
C63 C64 1.428(15) .
C64 C60 1.401(14) .
C60 C61 1.311(13) .
C61 C62 1.439(13) .
C126 C127 1.510(19) .
C133 C130 1.510(17) .
C127 C128 1.389(18) .
C127 C132 1.390(19) .
C128 C129 1.390(18) .
C129 C130 1.389(18) .
C130 C131 1.39(2) .
C131 C132 1.39(2) .
C125 C124 1.488(17) .
C124 C123 1.381(16) .
C123 C122 1.250(16) .
C122 C121 1.423(15) .
C137 C138 1.376(12) .
C138 C134 1.391(13) .
C134 C135 1.376(13) .
C135 C136 1.380(12) .
C6 C7 1.508(17) .
C13 C10 1.515(18) .
C7 C12A 1.39(2) .
C7 C8A 1.39(2) .
C7 C12B 1.39(7) .
C7 C8B 1.40(7) .
C12A C11A 1.39(2) .
C11A C10 1.39(2) .
C10 C9A 1.39(2) .
C10 C11B 1.39(7) .
C10 C9B 1.39(7) .
C9A C8A 1.39(2) .
C8B C9B 1.40(7) .
C11B C12B 1.39(7) .
C5 C4 1.325(10) .
C4 C3 1.431(12) .
C3 C2 1.379(12) .
C2 C1 1.366(12) .
C17A C18A 1.394(19) .
C18A C14 1.326(18) .
C14 C15B 1.38(7) .
C14 C18B 1.38(6) .
C14 C15A 1.42(2) .
C15A C16A 1.394(19) .
C16B C15B 1.38(6) .
C18B C17B 1.38(6) .
C79 C80 1.415(11) .
C80 C81 1.368(11) .
C80 C85 1.377(11) .
C81 C82 1.370(11) .
C82 C83 1.400(11) .
C83 C84 1.386(12) .
C83 C86 1.457(12) .
C84 C85 1.384(11) .
C92 C89 1.522(13) .
C89 C88 1.319(11) .
C89 C90 1.328(12) .
C88 C87 1.408(11) .
C87 C86 1.354(12) .
C86 C91 1.384(12) .
C91 C90 1.411(12) .
C93 C94 1.461(12) .
C94 C99 1.375(11) .
C94 C95 1.406(12) .
C95 C96 1.437(12) .
C96 C97 1.324(11) .
C97 C98 1.441(12) .
C97 C100 1.473(12) .
C98 C99 1.314(11) .
C106 C103 1.475(13) .
C103 C102 1.355(11) .
C103 C104 1.414(12) .
C102 C101 1.366(12) .
C101 C100 1.411(13) .
C100 C105 1.415(12) .
C105 C104 1.377(12) .
C120 C117 1.452(11) .
C117 C116 1.331(11) .
C117 C118 1.362(11) .
C118 C119 1.367(11) .
C119 C114 1.373(11) .
C114 C115 1.401(11) .
C114 C111 1.418(12) .
C115 C116 1.408(12) .
C107 C108 1.436(12) .
C108 C109 1.312(13) .
C108 C113 1.371(12) .
C109 C110 1.393(13) .
C110 C111 1.331(12) .
C111 C112 1.369(12) .
C112 C113 1.340(12) .
C65 C66 1.484(11) .
C66 C67 1.370(11) .
C66 C71 1.394(12) .
C67 C68 1.386(11) .
C68 C69 1.387(12) .
C69 C70 1.353(12) .
C69 C72 1.482(12) .
C70 C71 1.450(12) .
C78 C75 1.509(12) .
C75 C76 1.311(11) .
C75 C74 1.360(12) .
C74 C73 1.380(12) .
C73 C72 1.390(12) .
C72 C77 1.393(13) .
C77 C76 1.420(11) .
C39 C36 1.469(12) .
C36 C37 1.363(11) .
C36 C35 1.365(11) .
C35 C34 1.395(11) .
C34 C33 1.471(12) .
C33 C38 1.354(11) .
C33 C30 1.439(12) .
C38 C37 1.416(11) .
C26 C27 1.485(12) .
C27 C28 1.304(11) .
C27 C32 1.353(11) .
C32 C31 1.390(12) .
C31 C30 1.366(12) .
C30 C29 1.365(11) .
C29 C28 1.429(12) .
C19 C20 1.499(11) .
C20 C25 1.379(11) .
C20 C21 1.386(10) .
C21 C22 1.404(11) .
C22 C23 1.335(10) .
C23 C24 1.379(10) .
C23 C23 1.478(15) 2_576
C24 C25 1.389(11) .
C40 C41 1.467(11) .
C41 C46 1.349(11) .
C41 C42 1.354(11) .
C46 C45 1.414(12) .
C45 C44 1.339(12) .
C44 C43 1.315(12) .
C44 C44 1.525(17) 2_575
C43 C42 1.441(12) .

loop_
_platon_squeeze_void_nr
_platon_squeeze_void_average_x
_platon_squeeze_void_average_y
_platon_squeeze_void_average_z
_platon_squeeze_void_volume
_platon_squeeze_void_count_electrons
_platon_squeeze_void_content
1 -0.022 0.108 0.035 7477 452 ' '
